data_7159693
loop_
_publ_author_name
'Takallou, Ahmad'
'Al-Siyabi, Munir'
'Al-Shidhani, Sulaiman'
'Lotfi Nosood, Yazdanbakhsh'
'Habibi, Azizollah'
'Almaani, Alhajaj'
'Anwar, Muhammad U.'
'Al-Harrasi, Ahmed'

_publ_section_title
;
 Preparation of pyridopyrazines through tandem Pd-catalyzed C-N/C-C
 coupling reactions of Ugi adducts.
;
_journal_issue 48
_journal_name_full 'Organic &amp; biomolecular chemistry'
_journal_page_first 9530
_journal_page_last 9533
_journal_paper_doi 10.1039/d3ob01768k
_journal_volume 21
_journal_year 2023
_chemical_formula_sum 'C28 H20 N2 O2'
_chemical_formula_weight 416.46
_space_group_crystal_system triclinic
_space_group_IT_number 2
_space_group_name_Hall '-P 1'
_space_group_name_H-M_alt 'P -1'
_atom_sites_solution_hydrogens geom
_atom_sites_solution_primary direct
_audit_creation_method
;FinalCif V121 by Daniel Kratzert, Freiburg 2023, 
https://dkratzert.de/finalcif.html
;
_audit_update_record
;
2023-05-28 deposited with the CCDC.	2023-11-23 downloaded from the CCDC.
;
_cell_angle_alpha 85.568(7)
_cell_angle_beta 87.255(8)
_cell_angle_gamma 81.710(7)
_cell_formula_units_Z 4
_cell_length_a 9.0733(17)
_cell_length_b 11.2285(18)
_cell_length_c 21.135(4)
_cell_measurement_reflns_used 9835
_cell_measurement_temperature 296(2)
_cell_measurement_theta_max 26.317
_cell_measurement_theta_min 2.712
_cell_volume 2122.9(7)
_computing_cell_refinement 'SAINT V8.40B'
_computing_data_collection 'Bruker BIS V6.2.16/2021-10-23 && APEX4 2022.10-0'
_computing_data_reduction 'SAINT V8.40B'
_computing_structure_refinement 'SHELXL-2019/1 (Sheldrick, 2019)'
_computing_structure_solution 'SHELXT 2018/2 (Sheldrick, 2018)'
_diffrn_ambient_temperature 296(2)
_diffrn_detector CCD
_diffrn_detector_area_resol_mean 8.3
_diffrn_detector_type 'Bruker APEXII'
_diffrn_measured_fraction_theta_full 0.998
_diffrn_measured_fraction_theta_max 0.995
_diffrn_measurement_device 'three-circle diffractometer'
_diffrn_measurement_device_type 'Bruker APEX2 QUAZAR'
_diffrn_measurement_method '\w and \f scans'
_diffrn_measurement_specimen_support 'MiTeGen micromount'
_diffrn_radiation_monochromator 'mirror optics'
_diffrn_radiation_probe x-ray
_diffrn_radiation_type MoK\a
_diffrn_radiation_wavelength 0.71073
_diffrn_reflns_av_R_equivalents 0.0578
_diffrn_reflns_av_unetI/netI 0.0323
_diffrn_reflns_Laue_measured_fraction_full 0.998
_diffrn_reflns_Laue_measured_fraction_max 0.995
_diffrn_reflns_limit_h_max 11
_diffrn_reflns_limit_h_min -11
_diffrn_reflns_limit_k_max 14
_diffrn_reflns_limit_k_min -13
_diffrn_reflns_limit_l_max 26
_diffrn_reflns_limit_l_min -26
_diffrn_reflns_number 63534
_diffrn_reflns_point_group_measured_fraction_full 0.998
_diffrn_reflns_point_group_measured_fraction_max 0.995
_diffrn_reflns_theta_full 25.242
_diffrn_reflns_theta_max 26.395
_diffrn_reflns_theta_min 2.572
_diffrn_source 'microfocus sealed X-ray tube'
_diffrn_source_current 30.0
_diffrn_source_type 'Incoatec I\ms'
_diffrn_source_voltage 50.0
_exptl_absorpt_coefficient_mu 0.083
_exptl_absorpt_correction_T_max 0.7454
_exptl_absorpt_correction_T_min 0.6797
_exptl_absorpt_correction_type multi-scan
_exptl_absorpt_process_details
;SADABS-2016/2 - Bruker AXS area detector scaling and absorption correction: 
Krause, L., Herbst-Irmer, R., Sheldrick G.M. & Stalke D., J. Appl. Cryst. 48 
(2015) 3-10
;
_exptl_crystal_colour colourless
_exptl_crystal_density_diffrn 1.303
_exptl_crystal_description Pyramid
_exptl_crystal_F_000 872
_exptl_crystal_size_max 0.432
_exptl_crystal_size_mid 0.375
_exptl_crystal_size_min 0.192
_refine_diff_density_max 0.360
_refine_diff_density_min -0.289
_refine_diff_density_rms 0.069
_refine_ls_extinction_coef 0.028(4)
_refine_ls_extinction_expression Fc^*^=kFc[1+0.001xFc^2^\l^3^/sin(2\q)]^-1/4^
_refine_ls_extinction_method 'SHELXL-2019/1 (Sheldrick 2019)'
_refine_ls_goodness_of_fit_ref 1.093
_refine_ls_hydrogen_treatment constr
_refine_ls_matrix_type full
_refine_ls_number_parameters 579
_refine_ls_number_reflns 8660
_refine_ls_number_restraints 0
_refine_ls_restrained_S_all 1.093
_refine_ls_R_factor_all 0.1088
_refine_ls_R_factor_gt 0.0752
_refine_ls_shift/su_max 0.000
_refine_ls_shift/su_mean 0.000
_refine_ls_structure_factor_coef Fsqd
_refine_ls_weighting_details 'w=1/[\s^2^(Fo^2^)+(0.1238P)^2^+2.8016P] where P=(Fo^2^+2Fc^2^)/3'
_refine_ls_weighting_scheme calc
_refine_ls_wR_factor_gt 0.2278
_refine_ls_wR_factor_ref 0.2705
_reflns_Friedel_coverage 0.000
_reflns_number_gt 6331
_reflns_number_total 8660
_reflns_threshold_expression 'I > 2\s(I)'
_cod_data_source_file d3ob01768k2.cif
_cod_data_source_block MU_39_P_R2_0m_a
_cod_depositor_comments 'Adding full bibliography for 7159692--7159693.cif.'
_cod_database_code 7159693
_shelx_shelxl_version_number 2019/1
_shelx_space_group_comment
;
The symmetry employed for this shelxl refinement is uniquely defined
by the following loop, which should always be used as a source of
symmetry information in preference to the above space-group names.
They are only intended as comments.
;
_shelx_estimated_absorpt_t_min 0.965
_shelx_estimated_absorpt_t_max 0.984
_diffrn_measurement_ambient_temperature_device_make '296 K'

loop_
_space_group_symop_operation_xyz
'x, y, z'
'-x, -y, -z'

loop_
_atom_site_label
_atom_site_type_symbol
_atom_site_fract_x
_atom_site_fract_y
_atom_site_fract_z
_atom_site_U_iso_or_equiv
_atom_site_adp_type
_atom_site_occupancy
_atom_site_site_symmetry_order
_atom_site_calc_flag
_atom_site_refinement_flags_posn
_atom_site_refinement_flags_adp
_atom_site_refinement_flags_occupancy
_atom_site_disorder_assembly
_atom_site_disorder_group
O1 O 0.9952(3) 0.4253(2) 0.93885(15) 0.0523(7) Uani 1 1 d . . . . .
O2 O 0.7422(4) 0.8192(3) 0.97673(15) 0.0586(8) Uani 1 1 d . . . . .
O3 O 0.9780(3) -0.0895(2) 0.56026(15) 0.0508(7) Uani 1 1 d . . . . .
O4 O 0.7259(4) 0.3134(3) 0.51770(15) 0.0608(8) Uani 1 1 d . . . . .
N1 N 0.7578(3) 0.5194(2) 0.92943(13) 0.0332(6) Uani 1 1 d . . . . .
N2 N 0.5568(3) 0.7320(3) 0.93857(14) 0.0396(7) Uani 1 1 d . . . . .
N3 N 0.7382(3) 0.0008(2) 0.56792(13) 0.0339(6) Uani 1 1 d . . . . .
N4 N 0.5368(3) 0.2148(3) 0.55765(14) 0.0421(7) Uani 1 1 d . . . . .
C1 C 0.6639(4) 0.2986(3) 0.90940(16) 0.0376(7) Uani 1 1 d . . . . .
C2 C 0.8089(4) 0.3022(3) 0.92624(16) 0.0373(7) Uani 1 1 d . . . . .
C3 C 0.9113(5) 0.1966(3) 0.9339(2) 0.0497(9) Uani 1 1 d . . . . .
H3 H 1.007994 0.200385 0.945438 0.060 Uiso 1 1 calc R U . . .
C4 C 0.8678(6) 0.0871(4) 0.9241(2) 0.0586(11) Uani 1 1 d . . . . .
H4 H 0.933364 0.016111 0.930984 0.070 Uiso 1 1 calc R U . . .
C5 C 0.7261(6) 0.0837(4) 0.9040(2) 0.0577(11) Uani 1 1 d . . . . .
H5 H 0.698897 0.010075 0.895343 0.069 Uiso 1 1 calc R U . . .
C6 C 0.6246(5) 0.1860(4) 0.89657(19) 0.0497(9) Uani 1 1 d . . . . .
H6 H 0.529667 0.181351 0.883048 0.060 Uiso 1 1 calc R U . . .
C7 C 0.5569(4) 0.4092(3) 0.90788(16) 0.0364(7) Uani 1 1 d . . . . .
C8 C 0.6076(4) 0.5178(3) 0.91943(15) 0.0322(7) Uani 1 1 d . . . . .
C9 C 0.8634(4) 0.4174(3) 0.93237(16) 0.0364(7) Uani 1 1 d . . . . .
C10 C 0.4049(4) 0.4115(4) 0.89850(19) 0.0491(9) Uani 1 1 d . . . . .
H10 H 0.368783 0.340023 0.892271 0.059 Uiso 1 1 calc R U . . .
C11 C 0.3084(5) 0.5173(4) 0.8983(2) 0.0571(11) Uani 1 1 d . . . . .
H11 H 0.208217 0.517552 0.890804 0.069 Uiso 1 1 calc R U . . .
C12 C 0.3598(4) 0.6242(4) 0.9094(2) 0.0499(9) Uani 1 1 d . . . . .
H12 H 0.293725 0.695734 0.908584 0.060 Uiso 1 1 calc R U . . .
C13 C 0.5072(4) 0.6256(3) 0.92161(16) 0.0371(7) Uani 1 1 d . . . . .
C14 C 0.7009(4) 0.7349(3) 0.95215(17) 0.0406(8) Uani 1 1 d . . . . .
C15 C 0.8166(4) 0.6338(3) 0.93070(17) 0.0375(7) Uani 1 1 d . . . . .
H15 H 0.897982 0.622143 0.960393 0.045 Uiso 1 1 calc R U . . .
C16 C 0.4501(5) 0.8408(4) 0.94677(18) 0.0479(9) Uani 1 1 d . . . . .
H16A H 0.491965 0.891210 0.974425 0.057 Uiso 1 1 calc R U . . .
H16B H 0.360249 0.817557 0.967921 0.057 Uiso 1 1 calc R U . . .
C17 C 0.4081(4) 0.9144(3) 0.88610(18) 0.0426(8) Uani 1 1 d . . . . .
C18 C 0.3014(5) 1.0154(4) 0.8901(2) 0.0532(10) Uani 1 1 d . . . . .
H18 H 0.256920 1.034585 0.929253 0.064 Uiso 1 1 calc R U . . .
C19 C 0.2608(6) 1.0876(5) 0.8363(3) 0.0707(14) Uani 1 1 d . . . . .
H19 H 0.189410 1.155380 0.839371 0.085 Uiso 1 1 calc R U . . .
C20 C 0.3247(6) 1.0604(5) 0.7784(3) 0.0756(15) Uani 1 1 d . . . . .
H20 H 0.295068 1.108423 0.742118 0.091 Uiso 1 1 calc R U . . .
C21 C 0.4318(6) 0.9628(5) 0.7739(2) 0.0743(15) Uani 1 1 d . . . . .
H21 H 0.477153 0.945581 0.734656 0.089 Uiso 1 1 calc R U . . .
C22 C 0.4737(5) 0.8886(4) 0.8279(2) 0.0603(11) Uani 1 1 d . . . . .
H22 H 0.546181 0.821581 0.824495 0.072 Uiso 1 1 calc R U . . .
C23 C 0.8776(4) 0.6780(3) 0.86572(18) 0.0403(8) Uani 1 1 d . . . . .
C24 C 0.9760(5) 0.7624(4) 0.8632(2) 0.0575(11) Uani 1 1 d . . . . .
H24 H 1.009001 0.786061 0.900670 0.069 Uiso 1 1 calc R U . . .
C25 C 1.0250(6) 0.8113(5) 0.8055(3) 0.0786(17) Uani 1 1 d . . . . .
H25 H 1.091008 0.867653 0.804185 0.094 Uiso 1 1 calc R U . . .
C26 C 0.9768(7) 0.7772(5) 0.7500(3) 0.0807(17) Uani 1 1 d . . . . .
H26 H 1.008970 0.811239 0.711189 0.097 Uiso 1 1 calc R U . . .
C27 C 0.8808(6) 0.6928(5) 0.7518(2) 0.0738(14) Uani 1 1 d . . . . .
H27 H 0.848650 0.669115 0.714204 0.089 Uiso 1 1 calc R U . . .
C28 C 0.8320(5) 0.6431(4) 0.8095(2) 0.0563(10) Uani 1 1 d . . . . .
H28 H 0.767741 0.585467 0.810416 0.068 Uiso 1 1 calc R U . . .
C29 C 0.6443(4) -0.2256(3) 0.59384(17) 0.0392(8) Uani 1 1 d . . . . .
C30 C 0.6045(5) -0.3419(4) 0.6090(2) 0.0530(10) Uani 1 1 d . . . . .
H30 H 0.507630 -0.350599 0.622910 0.064 Uiso 1 1 calc R U . . .
C31 C 0.7097(6) -0.4424(4) 0.6030(2) 0.0604(12) Uani 1 1 d . . . . .
H31 H 0.682707 -0.518375 0.613708 0.072 Uiso 1 1 calc R U . . .
C32 C 0.8534(6) -0.4334(4) 0.5816(2) 0.0606(12) Uani 1 1 d . . . . .
H32 H 0.920936 -0.502484 0.575562 0.073 Uiso 1 1 calc R U . . .
C33 C 0.8964(5) -0.3209(3) 0.5693(2) 0.0471(9) Uani 1 1 d . . . . .
H33 H 0.994316 -0.313531 0.556453 0.057 Uiso 1 1 calc R U . . .
C34 C 0.7917(4) -0.2174(3) 0.57615(16) 0.0369(7) Uani 1 1 d . . . . .
C35 C 0.8451(4) -0.1002(3) 0.56672(16) 0.0366(7) Uani 1 1 d . . . . .
C36 C 0.5873(4) -0.0041(3) 0.58010(15) 0.0341(7) Uani 1 1 d . . . . .
C37 C 0.5360(4) -0.1161(3) 0.59457(17) 0.0389(8) Uani 1 1 d . . . . .
C38 C 0.7961(4) 0.1165(3) 0.56344(17) 0.0374(7) Uani 1 1 d . . . . .
H38 H 0.880260 0.112190 0.532471 0.045 Uiso 1 1 calc R U . . .
C39 C 0.6825(4) 0.2218(3) 0.54294(17) 0.0415(8) Uani 1 1 d . . . . .
C40 C 0.4857(4) 0.1037(3) 0.57701(17) 0.0384(8) Uani 1 1 d . . . . .
C41 C 0.3369(4) 0.0980(4) 0.5913(2) 0.0543(10) Uani 1 1 d . . . . .
H41 H 0.269871 0.168942 0.591428 0.065 Uiso 1 1 calc R U . . .
C42 C 0.2858(5) -0.0120(5) 0.6055(2) 0.0616(12) Uani 1 1 d . . . . .
H42 H 0.184871 -0.014337 0.614544 0.074 Uiso 1 1 calc R U . . .
C43 C 0.3838(4) -0.1173(4) 0.6062(2) 0.0535(10) Uani 1 1 d . . . . .
H43 H 0.347992 -0.190663 0.614640 0.064 Uiso 1 1 calc R U . . .
C44 C 0.8505(4) 0.1461(3) 0.62699(18) 0.0403(8) Uani 1 1 d . . . . .
C45 C 0.8021(6) 0.0959(5) 0.6839(2) 0.0661(12) Uani 1 1 d . . . . .
H45 H 0.739867 0.036821 0.684725 0.079 Uiso 1 1 calc R U . . .
C46 C 0.8453(7) 0.1327(7) 0.7400(3) 0.0912(19) Uani 1 1 d . . . . .
H46 H 0.813563 0.097348 0.778561 0.109 Uiso 1 1 calc R U . . .
C47 C 0.9353(8) 0.2216(6) 0.7393(3) 0.096(2) Uani 1 1 d . . . . .
H47 H 0.960773 0.248381 0.777347 0.115 Uiso 1 1 calc R U . . .
C48 C 0.9875(7) 0.2709(5) 0.6826(4) 0.0855(19) Uani 1 1 d . . . . .
H48 H 1.050726 0.329203 0.682056 0.103 Uiso 1 1 calc R U . . .
C49 C 0.9455(5) 0.2334(4) 0.6270(3) 0.0592(11) Uani 1 1 d . . . . .
H49 H 0.980890 0.266590 0.588583 0.071 Uiso 1 1 calc R U . . .
C50 C 0.4312(5) 0.3258(4) 0.55077(19) 0.0498(9) Uani 1 1 d . . . . .
H50A H 0.343444 0.308316 0.530765 0.060 Uiso 1 1 calc R U . . .
H50B H 0.476108 0.383787 0.522473 0.060 Uiso 1 1 calc R U . . .
C51 C 0.3829(4) 0.3827(3) 0.61169(18) 0.0453(8) Uani 1 1 d . . . . .
C52 C 0.4441(6) 0.3418(5) 0.6689(2) 0.0650(12) Uani 1 1 d . . . . .
H52 H 0.516528 0.274140 0.671464 0.078 Uiso 1 1 calc R U . . .
C53 C 0.3973(7) 0.4020(6) 0.7229(2) 0.0846(17) Uani 1 1 d . . . . .
H53 H 0.439366 0.374577 0.761537 0.101 Uiso 1 1 calc R U . . .
C54 C 0.2899(7) 0.5012(5) 0.7200(3) 0.0801(16) Uani 1 1 d . . . . .
H54 H 0.258285 0.540068 0.756594 0.096 Uiso 1 1 calc R U . . .
C55 C 0.2293(6) 0.5430(5) 0.6629(3) 0.0695(13) Uani 1 1 d . . . . .
H55 H 0.157460 0.611092 0.660504 0.083 Uiso 1 1 calc R U . . .
C56 C 0.2754(5) 0.4838(4) 0.6093(2) 0.0543(10) Uani 1 1 d . . . . .
H56 H 0.233510 0.512125 0.570700 0.065 Uiso 1 1 calc R U . . .

loop_
_atom_site_aniso_label
_atom_site_aniso_U_11
_atom_site_aniso_U_22
_atom_site_aniso_U_33
_atom_site_aniso_U_23
_atom_site_aniso_U_13
_atom_site_aniso_U_12
O1 0.0373(14) 0.0420(14) 0.078(2) -0.0013(13) -0.0138(13) -0.0067(11)
O2 0.072(2) 0.0426(15) 0.0643(18) -0.0126(13) -0.0111(15) -0.0114(14)
O3 0.0342(14) 0.0465(15) 0.0705(19) -0.0022(13) 0.0080(12) -0.0060(11)
O4 0.073(2) 0.0438(15) 0.0631(19) 0.0101(13) -0.0012(15) -0.0066(14)
N1 0.0294(14) 0.0296(13) 0.0412(15) 0.0035(11) -0.0077(11) -0.0072(11)
N2 0.0403(16) 0.0371(15) 0.0401(15) -0.0018(12) -0.0014(12) -0.0013(12)
N3 0.0288(14) 0.0343(14) 0.0391(14) -0.0053(11) 0.0039(11) -0.0059(11)
N4 0.0415(17) 0.0431(16) 0.0400(16) -0.0050(12) -0.0054(13) 0.0021(13)
C1 0.0453(19) 0.0377(17) 0.0319(16) 0.0007(13) 0.0001(14) -0.0153(15)
C2 0.0404(18) 0.0319(16) 0.0400(17) -0.0004(13) -0.0005(14) -0.0083(14)
C3 0.051(2) 0.0376(19) 0.059(2) -0.0041(17) 0.0010(18) -0.0020(16)
C4 0.073(3) 0.0330(19) 0.068(3) -0.0031(18) 0.006(2) -0.0058(18)
C5 0.082(3) 0.040(2) 0.056(2) -0.0052(17) 0.005(2) -0.024(2)
C6 0.062(2) 0.046(2) 0.047(2) -0.0002(16) -0.0024(18) -0.0274(19)
C7 0.0351(17) 0.0435(18) 0.0328(16) 0.0022(13) -0.0037(13) -0.0147(14)
C8 0.0304(16) 0.0351(16) 0.0318(15) 0.0033(12) -0.0047(12) -0.0090(13)
C9 0.0357(18) 0.0334(17) 0.0408(18) 0.0008(13) -0.0060(14) -0.0072(13)
C10 0.043(2) 0.058(2) 0.050(2) 0.0044(18) -0.0062(16) -0.0239(18)
C11 0.034(2) 0.074(3) 0.063(3) 0.005(2) -0.0053(18) -0.0132(19)
C12 0.0357(19) 0.057(2) 0.054(2) 0.0044(18) -0.0027(16) -0.0015(17)
C13 0.0334(17) 0.0412(18) 0.0351(16) 0.0030(13) -0.0016(13) -0.0030(14)
C14 0.047(2) 0.0344(17) 0.0401(18) 0.0007(14) -0.0049(15) -0.0050(15)
C15 0.0371(18) 0.0300(16) 0.0472(19) 0.0014(13) -0.0137(15) -0.0087(13)
C16 0.049(2) 0.047(2) 0.043(2) -0.0025(16) 0.0052(16) 0.0068(17)
C17 0.0404(19) 0.0437(19) 0.0420(19) -0.0013(15) 0.0005(15) -0.0020(15)
C18 0.048(2) 0.048(2) 0.061(2) -0.0047(18) -0.0048(18) 0.0031(17)
C19 0.068(3) 0.059(3) 0.080(3) 0.009(2) -0.018(3) 0.007(2)
C20 0.075(3) 0.080(3) 0.066(3) 0.030(3) -0.014(3) -0.002(3)
C21 0.081(4) 0.093(4) 0.044(2) 0.014(2) 0.005(2) -0.006(3)
C22 0.061(3) 0.066(3) 0.047(2) 0.0016(19) 0.0080(19) 0.007(2)
C23 0.0322(17) 0.0342(17) 0.054(2) 0.0028(15) -0.0035(15) -0.0044(13)
C24 0.050(2) 0.042(2) 0.082(3) -0.005(2) 0.004(2) -0.0155(18)
C25 0.074(3) 0.054(3) 0.108(5) 0.003(3) 0.031(3) -0.024(2)
C26 0.090(4) 0.058(3) 0.084(4) 0.014(3) 0.034(3) 0.001(3)
C27 0.080(4) 0.088(4) 0.051(3) 0.002(2) 0.007(2) -0.011(3)
C28 0.055(2) 0.066(3) 0.051(2) -0.0071(19) 0.0038(19) -0.018(2)
C29 0.0426(19) 0.0387(18) 0.0392(18) -0.0057(14) -0.0043(14) -0.0132(15)
C30 0.060(3) 0.048(2) 0.057(2) -0.0036(18) -0.0039(19) -0.0257(19)
C31 0.077(3) 0.038(2) 0.069(3) 0.0020(19) -0.015(2) -0.020(2)
C32 0.068(3) 0.035(2) 0.079(3) -0.0041(19) -0.018(2) -0.0016(19)
C33 0.047(2) 0.0364(18) 0.057(2) -0.0036(16) -0.0080(17) -0.0026(16)
C34 0.0379(18) 0.0336(17) 0.0401(17) -0.0025(13) -0.0036(14) -0.0071(14)
C35 0.0346(17) 0.0362(17) 0.0386(17) -0.0030(13) 0.0018(13) -0.0044(13)
C36 0.0286(16) 0.0409(18) 0.0341(16) -0.0089(13) -0.0003(12) -0.0064(13)
C37 0.0334(17) 0.0464(19) 0.0403(18) -0.0094(14) -0.0028(14) -0.0139(15)
C38 0.0357(17) 0.0339(17) 0.0427(18) -0.0040(13) 0.0092(14) -0.0077(13)
C39 0.048(2) 0.0403(19) 0.0360(17) -0.0045(14) -0.0015(15) -0.0044(15)
C40 0.0295(16) 0.0460(19) 0.0396(18) -0.0106(14) -0.0043(13) -0.0002(14)
C41 0.0327(19) 0.065(3) 0.065(3) -0.018(2) -0.0047(17) 0.0022(18)
C42 0.0312(19) 0.079(3) 0.078(3) -0.019(2) -0.0010(19) -0.013(2)
C43 0.039(2) 0.060(2) 0.067(3) -0.015(2) 0.0010(18) -0.0201(18)
C44 0.0329(17) 0.0387(18) 0.048(2) -0.0060(15) -0.0016(14) -0.0005(14)
C45 0.063(3) 0.090(4) 0.047(2) 0.000(2) -0.004(2) -0.021(3)
C46 0.091(4) 0.134(6) 0.049(3) -0.011(3) -0.015(3) -0.011(4)
C47 0.105(5) 0.093(4) 0.091(5) -0.037(4) -0.055(4) 0.015(4)
C48 0.086(4) 0.065(3) 0.114(5) -0.019(3) -0.047(4) -0.015(3)
C49 0.054(2) 0.047(2) 0.079(3) -0.002(2) -0.018(2) -0.0128(19)
C50 0.050(2) 0.048(2) 0.047(2) -0.0053(16) -0.0121(17) 0.0104(17)
C51 0.047(2) 0.0419(19) 0.046(2) -0.0037(15) -0.0040(16) -0.0018(16)
C52 0.081(3) 0.062(3) 0.047(2) -0.007(2) -0.011(2) 0.011(2)
C53 0.105(5) 0.096(4) 0.047(3) -0.017(3) -0.011(3) 0.014(3)
C54 0.094(4) 0.082(4) 0.062(3) -0.030(3) 0.010(3) 0.005(3)
C55 0.064(3) 0.059(3) 0.082(3) -0.019(2) 0.009(3) 0.005(2)
C56 0.051(2) 0.048(2) 0.062(3) -0.0044(19) -0.0051(19) 0.0019(18)

loop_
_atom_type_symbol
_atom_type_description
_atom_type_scat_dispersion_real
_atom_type_scat_dispersion_imag
_atom_type_scat_source
C C 0.0033 0.0016 'International Tables Vol C Tables 4.2.6.8 and 6.1.1.4'
H H 0.0000 0.0000 'International Tables Vol C Tables 4.2.6.8 and 6.1.1.4'
N N 0.0061 0.0033 'International Tables Vol C Tables 4.2.6.8 and 6.1.1.4'
O O 0.0106 0.0060 'International Tables Vol C Tables 4.2.6.8 and 6.1.1.4'

loop_
_geom_angle_atom_site_label_1
_geom_angle_atom_site_label_2
_geom_angle_atom_site_label_3
_geom_angle
_geom_angle_site_symmetry_1
_geom_angle_site_symmetry_3
_geom_angle_publ_flag
C9 N1 C8 123.8(3) . . ?
C9 N1 C15 115.3(3) . . ?
C8 N1 C15 120.6(3) . . ?
C14 N2 C13 121.9(3) . . ?
C14 N2 C16 117.8(3) . . ?
C13 N2 C16 120.1(3) . . ?
C35 N3 C36 123.6(3) . . ?
C35 N3 C38 115.3(3) . . ?
C36 N3 C38 120.6(3) . . ?
C39 N4 C40 121.9(3) . . ?
C39 N4 C50 117.8(3) . . ?
C40 N4 C50 120.3(3) . . ?
C2 C1 C6 118.0(4) . . ?
C2 C1 C7 119.4(3) . . ?
C6 C1 C7 122.6(3) . . ?
C1 C2 C3 121.2(3) . . ?
C1 C2 C9 121.1(3) . . ?
C3 C2 C9 117.6(3) . . ?
C4 C3 C2 119.6(4) . . ?
C3 C4 C5 119.4(4) . . ?
C6 C5 C4 121.6(4) . . ?
C5 C6 C1 120.0(4) . . ?
C10 C7 C8 118.2(3) . . ?
C10 C7 C1 123.2(3) . . ?
C8 C7 C1 118.5(3) . . ?
N1 C8 C7 120.1(3) . . ?
N1 C8 C13 119.3(3) . . ?
C7 C8 C13 120.6(3) . . ?
O1 C9 N1 120.7(3) . . ?
O1 C9 C2 122.9(3) . . ?
N1 C9 C2 116.4(3) . . ?
C11 C10 C7 121.1(4) . . ?
C10 C11 C12 120.2(4) . . ?
C13 C12 C11 120.9(4) . . ?
C12 C13 C8 119.0(3) . . ?
C12 C13 N2 120.9(3) . . ?
C8 C13 N2 120.1(3) . . ?
O2 C14 N2 123.2(3) . . ?
O2 C14 C15 118.9(3) . . ?
N2 C14 C15 117.8(3) . . ?
N1 C15 C14 112.9(3) . . ?
N1 C15 C23 112.8(3) . . ?
C14 C15 C23 106.2(3) . . ?
N2 C16 C17 114.7(3) . . ?
C22 C17 C18 118.9(4) . . ?
C22 C17 C16 123.3(4) . . ?
C18 C17 C16 117.8(3) . . ?
C19 C18 C17 120.3(4) . . ?
C20 C19 C18 120.5(5) . . ?
C21 C20 C19 119.9(4) . . ?
C20 C21 C22 120.3(5) . . ?
C17 C22 C21 120.1(4) . . ?
C28 C23 C24 118.7(4) . . ?
C28 C23 C15 122.7(3) . . ?
C24 C23 C15 118.5(4) . . ?
C25 C24 C23 120.3(5) . . ?
C26 C25 C24 120.3(5) . . ?
C25 C26 C27 119.9(5) . . ?
C26 C27 C28 120.0(5) . . ?
C23 C28 C27 120.7(4) . . ?
C34 C29 C30 117.8(4) . . ?
C34 C29 C37 119.6(3) . . ?
C30 C29 C37 122.6(3) . . ?
C31 C30 C29 119.8(4) . . ?
C32 C31 C30 121.8(4) . . ?
C31 C32 C33 119.3(4) . . ?
C32 C33 C34 119.7(4) . . ?
C29 C34 C33 121.4(3) . . ?
C29 C34 C35 121.0(3) . . ?
C33 C34 C35 117.6(3) . . ?
O3 C35 N3 120.4(3) . . ?
O3 C35 C34 122.9(3) . . ?
N3 C35 C34 116.7(3) . . ?
N3 C36 C37 120.2(3) . . ?
N3 C36 C40 119.4(3) . . ?
C37 C36 C40 120.4(3) . . ?
C43 C37 C36 118.5(4) . . ?
C43 C37 C29 123.1(3) . . ?
C36 C37 C29 118.3(3) . . ?
N3 C38 C39 113.4(3) . . ?
N3 C38 C44 112.2(3) . . ?
C39 C38 C44 105.9(3) . . ?
O4 C39 N4 122.7(3) . . ?
O4 C39 C38 118.9(3) . . ?
N4 C39 C38 118.3(3) . . ?
C41 C40 C36 118.9(4) . . ?
C41 C40 N4 121.2(3) . . ?
C36 C40 N4 119.9(3) . . ?
C40 C41 C42 121.0(4) . . ?
C43 C42 C41 120.1(4) . . ?
C42 C43 C37 121.1(4) . . ?
C45 C44 C49 118.8(4) . . ?
C45 C44 C38 122.5(4) . . ?
C49 C44 C38 118.6(4) . . ?
C44 C45 C46 120.2(5) . . ?
C47 C46 C45 120.3(6) . . ?
C48 C47 C46 120.2(5) . . ?
C49 C48 C47 119.3(5) . . ?
C48 C49 C44 121.1(5) . . ?
N4 C50 C51 114.9(3) . . ?
C52 C51 C56 118.9(4) . . ?
C52 C51 C50 123.0(4) . . ?
C56 C51 C50 118.0(4) . . ?
C51 C52 C53 119.6(5) . . ?
C54 C53 C52 120.9(5) . . ?
C53 C54 C55 119.7(5) . . ?
C54 C55 C56 119.7(5) . . ?
C55 C56 C51 121.2(4) . . ?

loop_
_geom_bond_atom_site_label_1
_geom_bond_atom_site_label_2
_geom_bond_distance
_geom_bond_site_symmetry_2
_geom_bond_publ_flag
O1 C9 1.227(4) . ?
O2 C14 1.226(5) . ?
O3 C35 1.229(4) . ?
O4 C39 1.228(5) . ?
N1 C9 1.382(4) . ?
N1 C8 1.392(4) . ?
N1 C15 1.463(4) . ?
N2 C14 1.357(5) . ?
N2 C13 1.412(5) . ?
N2 C16 1.461(5) . ?
N3 C35 1.383(4) . ?
N3 C36 1.390(4) . ?
N3 C38 1.465(4) . ?
N4 C39 1.356(5) . ?
N4 C40 1.418(5) . ?
N4 C50 1.460(5) . ?
C1 C2 1.386(5) . ?
C1 C6 1.411(5) . ?
C1 C7 1.461(5) . ?
C2 C3 1.401(5) . ?
C2 C9 1.467(5) . ?
C3 C4 1.377(6) . ?
C4 C5 1.379(7) . ?
C5 C6 1.369(6) . ?
C7 C10 1.399(5) . ?
C7 C8 1.406(5) . ?
C8 C13 1.409(5) . ?
C10 C11 1.371(6) . ?
C11 C12 1.388(6) . ?
C12 C13 1.377(5) . ?
C14 C15 1.512(5) . ?
C15 C23 1.530(5) . ?
C16 C17 1.505(5) . ?
C17 C22 1.373(6) . ?
C17 C18 1.387(5) . ?
C18 C19 1.377(7) . ?
C19 C20 1.365(8) . ?
C20 C21 1.362(8) . ?
C21 C22 1.394(6) . ?
C23 C28 1.380(6) . ?
C23 C24 1.389(5) . ?
C24 C25 1.380(7) . ?
C25 C26 1.371(9) . ?
C26 C27 1.374(8) . ?
C27 C28 1.381(7) . ?
C29 C34 1.386(5) . ?
C29 C30 1.413(5) . ?
C29 C37 1.459(5) . ?
C30 C31 1.378(7) . ?
C31 C32 1.374(7) . ?
C32 C33 1.377(6) . ?
C33 C34 1.403(5) . ?
C34 C35 1.462(5) . ?
C36 C37 1.409(5) . ?
C36 C40 1.411(5) . ?
C37 C43 1.393(5) . ?
C38 C39 1.503(5) . ?
C38 C44 1.529(5) . ?
C40 C41 1.379(5) . ?
C41 C42 1.387(7) . ?
C42 C43 1.373(6) . ?
C44 C45 1.369(6) . ?
C44 C49 1.395(6) . ?
C45 C46 1.377(7) . ?
C46 C47 1.376(10) . ?
C47 C48 1.373(10) . ?
C48 C49 1.367(8) . ?
C50 C51 1.500(5) . ?
C51 C52 1.373(6) . ?
C51 C56 1.385(5) . ?
C52 C53 1.390(7) . ?
C53 C54 1.370(8) . ?
C54 C55 1.371(8) . ?
C55 C56 1.377(7) . ?
